data_7025514
loop_
_publ_author_name
'Bowmaker, Graham A.'
'Pakawatchai, Chaveng'
'Saithong, Saowanit'
'Skelton, Brian W.'
'White, Allan H.'

_publ_section_title
;
 Structural and spectroscopic studies of some adducts of silver(I) halides
 with thiourea and N-ethyl substituted thioureas.
;
_journal_issue 18
_journal_name_full 'Dalton transactions (Cambridge, England : 2003)'
_journal_page_first 4391
_journal_page_last 4404
_journal_paper_doi 10.1039/c001398f
_journal_volume 39
_journal_year 2010
_chemical_absolute_configuration ad
_chemical_formula_moiety 'C15 H36 Ag Br N6 S3'
_chemical_formula_sum 'C15 H36 Ag Br N6 S3'
_chemical_formula_weight 584.46
_chemical_name_systematic
;
?
;
_space_group_IT_number 159
_symmetry_cell_setting trigonal
_symmetry_space_group_name_Hall 'P 3 -2c'
_symmetry_space_group_name_H-M 'P 3 1 c'
_atom_sites_solution_hydrogens geom
_atom_sites_solution_primary direct
_atom_sites_solution_secondary difmap
_audit_creation_date 2009-10-06T12:17:18-00:00
_audit_creation_method 'WinGX routine CIF_UPDATE'
_cell_angle_alpha 90
_cell_angle_beta 90
_cell_angle_gamma 120
_cell_formula_units_Z 2
_cell_length_a 12.5665(6)
_cell_length_b 12.5665(6)
_cell_length_c 9.5805(9)
_cell_measurement_reflns_used 2004
_cell_measurement_temperature 296(2)
_cell_measurement_theta_max 19.99
_cell_measurement_theta_min 2.83
_cell_volume 1310.23(15)
_computing_cell_refinement 'Bruker SMART'
_computing_data_collection 'Bruker SMART'
_computing_data_reduction 'Bruker SAINT'
_computing_molecular_graphics 'Bruker SHELXTL'
_computing_publication_material 'Bruker SHELXTL'
_computing_structure_refinement 'SHELXL-97 (Sheldrick, 2008)'
_computing_structure_solution 'SHELXS-97 (Sheldrick, 1990)'
_diffrn_ambient_temperature 296(2)
_diffrn_measured_fraction_theta_full 0.996
_diffrn_measured_fraction_theta_max 0.989
_diffrn_measurement_device_type 'Bruker CCD diffractometer'
_diffrn_measurement_method '\w scans'
_diffrn_radiation_monochromator graphite
_diffrn_radiation_type MoK\a
_diffrn_radiation_wavelength 0.71073
_diffrn_reflns_av_R_equivalents 0.0329
_diffrn_reflns_av_unetI/netI 0.0517
_diffrn_reflns_limit_h_max 16
_diffrn_reflns_limit_h_min -15
_diffrn_reflns_limit_k_max 16
_diffrn_reflns_limit_k_min -15
_diffrn_reflns_limit_l_max 12
_diffrn_reflns_limit_l_min -12
_diffrn_reflns_number 7843
_diffrn_reflns_theta_full 28
_diffrn_reflns_theta_max 28.29
_diffrn_reflns_theta_min 1.87
_diffrn_standards_decay_% 0
_exptl_absorpt_coefficient_mu 2.544
_exptl_absorpt_correction_T_max 0.6
_exptl_absorpt_correction_T_min 0.494
_exptl_absorpt_correction_type multi-scan
_exptl_absorpt_process_details 'SADABS (Sheldrick, 2001)'
_exptl_crystal_colour colorless
_exptl_crystal_density_diffrn 1.481
_exptl_crystal_density_method 'not measured'
_exptl_crystal_description block
_exptl_crystal_F_000 596
_exptl_crystal_size_max 0.4
_exptl_crystal_size_mid 0.3
_exptl_crystal_size_min 0.2
_refine_diff_density_max 0.348
_refine_diff_density_min -0.486
_refine_diff_density_rms 0.076
_refine_ls_abs_structure_details 'Flack H D (1983), Acta Cryst. A39, 876-881'
_refine_ls_abs_structure_Flack 0.005(14)
_refine_ls_extinction_method none
_refine_ls_goodness_of_fit_ref 1.042
_refine_ls_hydrogen_treatment constr
_refine_ls_matrix_type full
_refine_ls_number_parameters 109
_refine_ls_number_reflns 2028
_refine_ls_number_restraints 3
_refine_ls_restrained_S_all 1.041
_refine_ls_R_factor_all 0.0533
_refine_ls_R_factor_gt 0.0364
_refine_ls_shift/su_max 0.019
_refine_ls_shift/su_mean 0.004
_refine_ls_structure_factor_coef Fsqd
_refine_ls_weighting_details 'calc w=1/[\s^2^(Fo^2^)+(0.0341P)^2^+0.0342P] where P=(Fo^2^+2Fc^2^)/3'
_refine_ls_weighting_scheme calc
_refine_ls_wR_factor_gt 0.0814
_refine_ls_wR_factor_ref 0.0904
_reflns_number_gt 1538
_reflns_number_total 2028
_reflns_threshold_expression I>2\s(I)
_cod_data_source_file c001398f.txt
_cod_data_source_block agbrdem
_cod_depositor_comments
;
The following automatic conversions were performed:

'_symmetry_cell_setting' value 'Trigonal' changed to 'trigonal'
according to /home/saulius/struct/CIF-dictionaries/cif_core.dic
dictionary named 'cif_core.dic' version 2.4.2 from 2011-04-26.

Automatic conversion script
Id: cif_fix_values 1891 2012-01-12 08:04:46Z andrius 
;
_cod_database_code 7025514

loop_
_symmetry_equiv_pos_as_xyz
'x, y, z'
'-y, x-y, z'
'-x+y, -x, z'
'y, x, z+1/2'
'x-y, -y, z+1/2'
'-x, -x+y, z+1/2'

loop_
_atom_site_label
_atom_site_type_symbol
_atom_site_fract_x
_atom_site_fract_y
_atom_site_fract_z
_atom_site_U_iso_or_equiv
_atom_site_adp_type
_atom_site_occupancy
_atom_site_symmetry_multiplicity
_atom_site_calc_flag
_atom_site_refinement_flags
_atom_site_disorder_assembly
_atom_site_disorder_group
Ag1 Ag 0.3333 0.6667 0.66885(4) 0.0730(2) Uani 1 3 d S . .
Br1 Br 0.3333 0.6667 0.94376(8) 0.0873(3) Uani 1 3 d S . .
S1 S 0.17429(9) 0.44693(9) 0.59020(13) 0.0662(3) Uani 1 1 d . A .
C1 C 0.0858(4) 0.4530(4) 0.4587(5) 0.0716(12) Uani 1 1 d . . .
N1 N -0.0120(6) 0.3544(4) 0.4141(8) 0.128(3) Uani 1 1 d . A .
H1 H -0.0462 0.3605 0.3391 0.154 Uiso 1 1 calc R . .
C11 C -0.0668(10) 0.2355(8) 0.4822(15) 0.178(5) Uani 1 1 d . . .
H11A H -0.0375 0.2454 0.5776 0.214 Uiso 1 1 calc R A .
H11B H -0.1555 0.1992 0.4845 0.214 Uiso 1 1 calc R . .
C12 C -0.0375(13) 0.1617(12) 0.4133(18) 0.204(6) Uani 1 1 d . A .
H12A H -0.0609 0.1572 0.3172 0.306 Uiso 1 1 calc R . .
H12B H -0.0799 0.0811 0.4539 0.306 Uiso 1 1 calc R . .
H12C H 0.0496 0.1937 0.4192 0.306 Uiso 1 1 calc R . .
N2A N 0.0949(14) 0.5509(9) 0.4087(13) 0.071(3) Uani 0.62(3) 1 d PD A 1
H2A H 0.157 0.6172 0.4394 0.086 Uiso 0.62(3) 1 calc PR A 1
C21A C 0.0178(14) 0.5725(11) 0.3066(18) 0.099(5) Uani 0.62(3) 1 d PD A 1
H21A H 0.0183 0.5322 0.2205 0.118 Uiso 0.62(3) 1 calc PR A 1
H21B H -0.0658 0.5288 0.3416 0.118 Uiso 0.62(3) 1 calc PR A 1
C22A C 0.038(3) 0.669(2) 0.277(4) 0.198(17) Uani 0.62(3) 1 d PD A 1
H22A H 0.0708 0.7226 0.3565 0.296 Uiso 0.62(3) 1 calc PR A 1
H22B H -0.0367 0.666 0.2476 0.296 Uiso 0.62(3) 1 calc PR A 1
H22C H 0.0967 0.7004 0.2023 0.296 Uiso 0.62(3) 1 calc PR A 1
N2B N 0.149(2) 0.5635(15) 0.3799(14) 0.062(4) Uani 0.38(3) 1 d PD A 2
H2B H 0.2222 0.6175 0.4042 0.074 Uiso 0.38(3) 1 calc PR A 2
C21B C 0.092(3) 0.5893(17) 0.2569(16) 0.078(6) Uani 0.38(3) 1 d PD A 2
H21C H 0.1278 0.5716 0.1765 0.093 Uiso 0.38(3) 1 calc PR A 2
H21D H 0.0067 0.5252 0.2589 0.093 Uiso 0.38(3) 1 calc PR A 2
C22B C 0.090(4) 0.678(3) 0.227(3) 0.116(10) Uani 0.38(3) 1 d PD A 2
H22D H 0.1296 0.7387 0.2982 0.174 Uiso 0.38(3) 1 calc PR A 2
H22E H 0.0066 0.659 0.2165 0.174 Uiso 0.38(3) 1 calc PR A 2
H22F H 0.133 0.7092 0.1398 0.174 Uiso 0.38(3) 1 calc PR A 2

loop_
_atom_site_aniso_label
_atom_site_aniso_U_11
_atom_site_aniso_U_22
_atom_site_aniso_U_33
_atom_site_aniso_U_23
_atom_site_aniso_U_13
_atom_site_aniso_U_12
Ag1 0.0776(2) 0.0776(2) 0.0637(4) 0 0 0.03881(12)
Br1 0.1028(4) 0.1028(4) 0.0565(5) 0 0 0.0514(2)
S1 0.0614(6) 0.0649(6) 0.0666(6) 0.0069(5) -0.0016(5) 0.0274(5)
C1 0.080(3) 0.058(3) 0.071(3) -0.007(2) -0.014(2) 0.029(2)
N1 0.122(4) 0.069(3) 0.157(6) -0.001(3) -0.075(5) 0.021(3)
C11 0.135(7) 0.098(6) 0.242(14) 0.000(7) -0.095(8) 0.013(5)
C12 0.208(12) 0.146(9) 0.279(18) 0.021(10) -0.015(11) 0.104(9)
N2A 0.059(6) 0.056(4) 0.084(6) 0.000(4) -0.024(4) 0.017(5)
C21A 0.076(8) 0.091(7) 0.102(9) -0.001(6) -0.030(7) 0.021(6)
C22A 0.27(4) 0.20(3) 0.22(3) -0.09(2) -0.12(3) 0.19(3)
N2B 0.057(8) 0.058(6) 0.063(6) 0.007(5) 0.000(6) 0.022(7)
C21B 0.092(15) 0.084(11) 0.072(9) 0.004(7) -0.006(8) 0.054(11)
C22B 0.15(2) 0.122(19) 0.091(18) 0.022(15) -0.020(14) 0.083(15)

loop_
_atom_type_symbol
_atom_type_description
_atom_type_scat_dispersion_real
_atom_type_scat_dispersion_imag
_atom_type_scat_source
C C 0.0033 0.0016 'International Tables Vol C Tables 4.2.6.8 and 6.1.1.4'
H H 0 0 'International Tables Vol C Tables 4.2.6.8 and 6.1.1.4'
N N 0.0061 0.0033 'International Tables Vol C Tables 4.2.6.8 and 6.1.1.4'
S S 0.1246 0.1234 'International Tables Vol C Tables 4.2.6.8 and 6.1.1.4'
Br Br -0.2901 2.4595 'International Tables Vol C Tables 4.2.6.8 and 6.1.1.4'
Ag Ag -0.8971 1.1015 'International Tables Vol C Tables 4.2.6.8 and 6.1.1.4'

loop_
_geom_angle_atom_site_label_1
_geom_angle_atom_site_label_2
_geom_angle_atom_site_label_3
_geom_angle
_geom_angle_site_symmetry_1
_geom_angle_site_symmetry_3
S1 Ag1 S1 111.86(3) 3_565 .
S1 Ag1 S1 111.86(3) 3_565 2_665
S1 Ag1 S1 111.86(3) . 2_665
S1 Ag1 Br1 106.97(3) 3_565 .
S1 Ag1 Br1 106.97(3) . .
S1 Ag1 Br1 106.97(3) 2_665 .
C1 S1 Ag1 109.93(16) . .
N2A C1 N1 112.3(6) . .
N1 C1 N2B 123.5(8) . .
N2A C1 S1 125.2(5) . .
N1 C1 S1 121.7(4) . .
N2B C1 S1 112.2(8) . .
C1 N1 C11 124.5(6) . .
C1 N1 H1 117.7 . .
C11 N1 H1 117.7 . .
C12 C11 N1 109.9(14) . .
C12 C11 H11A 109.7 . .
N1 C11 H11A 109.7 . .
C12 C11 H11B 109.7 . .
N1 C11 H11B 109.7 . .
H11A C11 H11B 108.2 . .
C11 C12 H12A 109.5 . .
C11 C12 H12B 109.5 . .
H12A C12 H12B 109.5 . .
C11 C12 H12C 109.5 . .
H12A C12 H12C 109.5 . .
H12B C12 H12C 109.5 . .
C1 N2A C21A 132.1(9) . .
C1 N2A H2A 113.9 . .
C21A N2A H2A 113.9 . .
C22A C21A N2A 122.3(19) . .
C22A C21A H21A 106.7 . .
N2A C21A H21A 106.7 . .
C22A C21A H21B 106.8 . .
N2A C21A H21B 106.8 . .
H21A C21A H21B 106.6 . .
C21A C22A H22A 109.5 . .
C21A C22A H22B 109.5 . .
H22A C22A H22B 109.5 . .
C21A C22A H22C 109.5 . .
H22A C22A H22C 109.5 . .
H22B C22A H22C 109.5 . .
C1 N2B C21B 122.6(13) . .
C1 N2B H2B 118.7 . .
C21B N2B H2B 118.7 . .
C22B C21B N2B 130(2) . .
C22B C21B H21C 104.7 . .
N2B C21B H21C 104.7 . .
C22B C21B H21D 104.7 . .
N2B C21B H21D 104.7 . .
H21C C21B H21D 105.7 . .
C21B C22B H22D 109.5 . .
C21B C22B H22E 109.5 . .
H22D C22B H22E 109.5 . .
C21B C22B H22F 109.5 . .
H22D C22B H22F 109.5 . .
H22E C22B H22F 109.5 . .

loop_
_geom_bond_atom_site_label_1
_geom_bond_atom_site_label_2
_geom_bond_distance
_geom_bond_site_symmetry_2
Ag1 S1 2.5823(10) 3_565
Ag1 S1 2.5823(11) .
Ag1 S1 2.5823(11) 2_665
Ag1 Br1 2.6337(9) .
S1 C1 1.707(5) .
C1 N2A 1.272(10) .
C1 N1 1.306(7) .
C1 N2B 1.423(17) .
N1 C11 1.451(11) .
N1 H1 0.86 .
C11 C12 1.331(17) .
C11 H11A 0.97 .
C11 H11B 0.97 .
C12 H12A 0.96 .
C12 H12B 0.96 .
C12 H12C 0.96 .
N2A C21A 1.493(11) .
N2A H2A 0.86 .
C21A C22A 1.147(15) .
C21A H21A 0.97 .
C21A H21B 0.97 .
C22A H22A 0.96 .
C22A H22B 0.96 .
C22A H22C 0.96 .
N2B C21B 1.493(14) .
N2B H2B 0.86 .
C21B C22B 1.163(15) .
C21B H21C 0.97 .
C21B H21D 0.97 .
C22B H22D 0.96 .
C22B H22E 0.96 .
C22B H22F 0.96 .

loop_
_geom_hbond_atom_site_label_D
_geom_hbond_atom_site_label_H
_geom_hbond_atom_site_label_A
_geom_hbond_distance_DH
_geom_hbond_distance_HA
_geom_hbond_distance_DA
_geom_hbond_angle_DHA
_geom_hbond_site_symmetry_A
N1 H1 S1 0.86 2.78 3.570(6) 153.9 6_554
N2B H2B S1 0.86 2.96 3.494(16) 122.1 3_565
N2A H2A S1 0.86 2.69 3.496(10) 155.8 3_565

loop_
_geom_torsion_atom_site_label_1
_geom_torsion_atom_site_label_2
_geom_torsion_atom_site_label_3
_geom_torsion_atom_site_label_4
_geom_torsion
_geom_torsion_site_symmetry_1
S1 Ag1 S1 C1 18.4(2) 3_565
S1 Ag1 S1 C1 -107.9(2) 2_665
Br1 Ag1 S1 C1 135.3(2) .
Ag1 S1 C1 N2A -1.4(11) .
Ag1 S1 C1 N1 -170.4(6) .
Ag1 S1 C1 N2B 27.3(9) .
N2A C1 N1 C11 -160.3(13) .
N2B C1 N1 C11 170.2(14) .
S1 C1 N1 C11 10.0(13) .
C1 N1 C11 C12 -102.9(11) .
N1 C1 N2A C21A -2.5(19) .
N2B C1 N2A C21A 117(3) .
S1 C1 N2A C21A -172.3(11) .
C1 N2A C21A C22A 177(3) .
N2A C1 N2B C21B -57.9(19) .
N1 C1 N2B C21B 16.4(19) .
S1 C1 N2B C21B 178.3(11) .
C1 N2B C21B C22B 135(3) .
